data_7063797
loop_
_publ_author_name
'Zaitsev, Andrei V.'
'Smol&#x2019;yakov, Alexander F.'
'Kononova, Elena G.'
'Ol'shevskaya, Valentina A.'

_publ_section_title
;
 Novel aza-BODIPY-carborane conjugates: synthesis and characterization
;
_journal_issue 21
_journal_name_full 'New Journal of Chemistry'
_journal_page_first 9035
_journal_page_last 9042
_journal_paper_doi 10.1039/D5NJ01231G
_journal_volume 49
_journal_year 2025
_chemical_formula_moiety 'C32 H12 B F12 N3'
_chemical_formula_sum 'C32 H12 B F12 N3'
_chemical_formula_weight 677.26
_space_group_crystal_system monoclinic
_space_group_IT_number 14
_space_group_name_Hall '-P 2yn'
_space_group_name_H-M_alt 'P 1 21/n 1'
_atom_sites_solution_hydrogens geom
_atom_sites_solution_primary dual
_audit_creation_date 2025-02-17
_audit_creation_method
;
Olex2 1.5
(compiled 2024.02.16 svn.r378c4104 for OlexSys, GUI svn.r6928)
;
_audit_update_record
;
2025-02-17 deposited with the CCDC.	2025-04-30 downloaded from the CCDC.
;
_cell_angle_alpha 90
_cell_angle_beta 91.254(6)
_cell_angle_gamma 90
_cell_formula_units_Z 4
_cell_length_a 14.4795(18)
_cell_length_b 7.2223(8)
_cell_length_c 25.558(3)
_cell_measurement_reflns_used 3328
_cell_measurement_temperature 120
_cell_measurement_theta_max 22.142
_cell_measurement_theta_min 2.748
_cell_volume 2672.1(5)
_computing_cell_refinement 'SAINT V8.40B (?, 2016)'
_computing_data_reduction 'SAINT V8.40B (?, 2016)'
_computing_molecular_graphics 'Olex2 1.5 (Dolomanov et al., 2009)'
_computing_publication_material 'Olex2 1.5 (Dolomanov et al., 2009)'
_computing_structure_refinement 'XL  (Sheldrick, 2008)'
_computing_structure_solution 'SHELXT  (Sheldrick, 2015)'
_diffrn_ambient_temperature 120
_diffrn_detector_area_resol_mean 8
_diffrn_measured_fraction_theta_full 0.993
_diffrn_measured_fraction_theta_max 0.992
_diffrn_measurement_device_type 'Bruker APEX-II CCD'
_diffrn_measurement_method '\f and \w scans'
_diffrn_radiation_type MoK\a
_diffrn_radiation_wavelength 0.71073
_diffrn_reflns_av_R_equivalents 0.1973
_diffrn_reflns_av_unetI/netI 0.1897
_diffrn_reflns_Laue_measured_fraction_full 0.993
_diffrn_reflns_Laue_measured_fraction_max 0.992
_diffrn_reflns_limit_h_max 16
_diffrn_reflns_limit_h_min -17
_diffrn_reflns_limit_k_max 8
_diffrn_reflns_limit_k_min -8
_diffrn_reflns_limit_l_max 30
_diffrn_reflns_limit_l_min -31
_diffrn_reflns_number 25032
_diffrn_reflns_point_group_measured_fraction_full 0.993
_diffrn_reflns_point_group_measured_fraction_max 0.992
_diffrn_reflns_theta_full 25.242
_diffrn_reflns_theta_max 25.999
_diffrn_reflns_theta_min 1.594
_diffrn_source_current 30.0
_diffrn_source_power 1.5
_diffrn_source_voltage 50.0
_diffrn_standards_number 0
_exptl_absorpt_coefficient_mu 0.159
_exptl_absorpt_correction_T_max 1.0000
_exptl_absorpt_correction_T_min 0.7237
_exptl_absorpt_correction_type multi-scan
_exptl_absorpt_process_details
;
SADABS-2016/2 (Bruker,2016/2) was used for absorption correction.
wR2(int) was 0.1192 before and 0.0653 after correction.
The Ratio of minimum to maximum transmission is 0.7237.
The \l/2 correction factor is Not present.
;
_exptl_crystal_colour colourless
_exptl_crystal_colour_primary colourless
_exptl_crystal_density_diffrn 1.683
_exptl_crystal_description prism
_exptl_crystal_F_000 1352
_exptl_crystal_size_max 0.28
_exptl_crystal_size_mid 0.22
_exptl_crystal_size_min 0.12
_refine_diff_density_max 0.316
_refine_diff_density_min -0.325
_refine_diff_density_rms 0.070
_refine_ls_extinction_coef 0.0092(8)
_refine_ls_extinction_expression Fc^*^=kFc[1+0.001xFc^2^\l^3^/sin(2\q)]^-1/4^
_refine_ls_extinction_method 'SHELXL-2018/3 (Sheldrick 2018)'
_refine_ls_goodness_of_fit_ref 0.891
_refine_ls_hydrogen_treatment constr
_refine_ls_matrix_type full
_refine_ls_number_parameters 434
_refine_ls_number_reflns 5192
_refine_ls_number_restraints 0
_refine_ls_restrained_S_all 0.891
_refine_ls_R_factor_all 0.1662
_refine_ls_R_factor_gt 0.0579
_refine_ls_shift/su_max 0.000
_refine_ls_shift/su_mean 0.000
_refine_ls_structure_factor_coef Fsqd
_refine_ls_weighting_details 'w=1/[\s^2^(Fo^2^)+(0.0393P)^2^] where P=(Fo^2^+2Fc^2^)/3'
_refine_ls_weighting_scheme calc
_refine_ls_wR_factor_gt 0.1091
_refine_ls_wR_factor_ref 0.1344
_reflns_Friedel_coverage 0.000
_reflns_number_gt 2289
_reflns_number_total 5192
_reflns_threshold_expression 'I > 2\s(I)'
_cod_data_source_file d5nj01231g2.cif
_cod_data_source_block a_CCDC2
_cod_depositor_comments 'Adding full bibliography for 7063795--7063798.cif.'
_cod_database_code 7063797
_shelx_shelxl_version_number 2018/3
_shelx_space_group_comment
;
The symmetry employed for this shelxl refinement is uniquely defined
by the following loop, which should always be used as a source of
symmetry information in preference to the above space-group names.
They are only intended as comments.
;
_olex2_refinement_description
;
1. Fixed Uiso
 At 1.2 times of:
  All C(H) groups
2.a Aromatic/amide H refined with riding coordinates:
 C8(H8), C11(H11), C14(H14), C15(H15), C16(H16), C17(H17), C18(H18), C19(H19),
 C20(H20), C21(H21), C22(H22), C23(H23)
;
_olex2_submission_special_instructions 'No special instructions were received'

loop_
_space_group_symop_operation_xyz
'x, y, z'
'-x+1/2, y+1/2, -z+1/2'
'-x, -y, -z'
'x-1/2, -y-1/2, z-1/2'

loop_
_atom_site_label
_atom_site_type_symbol
_atom_site_fract_x
_atom_site_fract_y
_atom_site_fract_z
_atom_site_U_iso_or_equiv
_atom_site_adp_type
_atom_site_occupancy
_atom_site_site_symmetry_order
_atom_site_calc_flag
_atom_site_refinement_flags_posn
_atom_site_refinement_flags_adp
_atom_site_refinement_flags_occupancy
_atom_site_disorder_assembly
_atom_site_disorder_group
F37 F 0.79299(14) 0.5651(3) 0.81066(8) 0.0373(6) Uani 1 1 d . . . . .
F38 F 0.97554(14) 0.5725(3) 0.82354(8) 0.0449(6) Uani 1 1 d . . . . .
F39 F 1.08430(16) 0.7010(3) 0.74506(9) 0.0504(7) Uani 1 1 d . . . . .
F40 F 1.00495(15) 0.8134(3) 0.65358(9) 0.0468(6) Uani 1 1 d . . . . .
F41 F 0.82305(14) 0.7923(3) 0.63839(8) 0.0399(6) Uani 1 1 d . . . . .
F42 F 0.83146(14) 0.1936(3) 0.61069(8) 0.0426(6) Uani 1 1 d . . . . .
F43 F 1.00160(16) 0.1684(3) 0.57316(9) 0.0511(7) Uani 1 1 d . . . . .
F44 F 1.03588(16) 0.2720(3) 0.47354(9) 0.0490(7) Uani 1 1 d . . . . .
F45 F 0.89588(16) 0.4071(3) 0.41196(8) 0.0539(7) Uani 1 1 d . . . . .
F46 F 0.72418(15) 0.4217(3) 0.44749(8) 0.0447(6) Uani 1 1 d . . . . .
F47 F 0.42049(14) 0.4154(3) 0.65897(8) 0.0399(6) Uani 1 1 d . . . . .
F48 F 0.45489(14) 0.6540(3) 0.60433(8) 0.0399(6) Uani 1 1 d . . . . .
N2 N 0.5601(2) 0.5854(4) 0.67675(11) 0.0294(8) Uani 1 1 d . . . . .
N4 N 0.6957(2) 0.4915(4) 0.63099(12) 0.0324(8) Uani 1 1 d . . . . .
N6 N 0.5485(2) 0.3829(4) 0.59834(12) 0.0337(8) Uani 1 1 d . . . . .
C3 C 0.6547(3) 0.5749(5) 0.67078(15) 0.0311(10) Uani 1 1 d . . . . .
C5 C 0.6438(3) 0.4023(5) 0.59597(14) 0.0312(10) Uani 1 1 d . . . . .
C7 C 0.5452(3) 0.6645(5) 0.72487(14) 0.0291(10) Uani 1 1 d . . . . .
C8 C 0.6313(3) 0.6983(5) 0.74937(15) 0.0293(10) Uani 1 1 d . . . . .
H8 H 0.640092 0.745080 0.783006 0.035 Uiso 1 1 calc R U . . .
C9 C 0.7001(3) 0.6515(5) 0.71603(14) 0.0281(10) Uani 1 1 d . . . . .
C10 C 0.6752(3) 0.3166(5) 0.54867(15) 0.0330(10) Uani 1 1 d . . . . .
C11 C 0.5968(3) 0.2513(5) 0.52359(16) 0.0328(10) Uani 1 1 d . . . . .
H11 H 0.595060 0.192599 0.491199 0.039 Uiso 1 1 calc R U . . .
C12 C 0.5202(3) 0.2869(5) 0.55436(15) 0.0321(10) Uani 1 1 d . . . . .
C13 C 0.4255(3) 0.2292(5) 0.54288(15) 0.0314(10) Uani 1 1 d . . . . .
C14 C 0.3921(3) 0.2411(5) 0.49153(16) 0.0383(11) Uani 1 1 d . . . . .
H14 H 0.430515 0.284110 0.465499 0.046 Uiso 1 1 calc R U . . .
C15 C 0.3018(3) 0.1895(5) 0.47867(17) 0.0434(12) Uani 1 1 d . . . . .
H15 H 0.279495 0.200869 0.444417 0.052 Uiso 1 1 calc R U . . .
C16 C 0.2455(3) 0.1214(5) 0.51716(17) 0.0424(11) Uani 1 1 d . . . . .
H16 H 0.184431 0.090794 0.509103 0.051 Uiso 1 1 calc R U . . .
C17 C 0.2798(3) 0.0987(5) 0.56745(16) 0.0414(11) Uani 1 1 d . . . . .
H17 H 0.242575 0.047437 0.592879 0.050 Uiso 1 1 calc R U . . .
C18 C 0.3686(3) 0.1514(5) 0.58028(16) 0.0367(11) Uani 1 1 d . . . . .
H18 H 0.391090 0.134959 0.614332 0.044 Uiso 1 1 calc R U . . .
C19 C 0.3783(3) 0.7617(5) 0.71451(16) 0.0341(10) Uani 1 1 d . . . . .
H19 H 0.381970 0.757587 0.678246 0.041 Uiso 1 1 calc R U . . .
C20 C 0.2977(3) 0.8146(5) 0.73719(17) 0.0418(11) Uani 1 1 d . . . . .
H20 H 0.247035 0.845769 0.716018 0.050 Uiso 1 1 calc R U . . .
C21 C 0.2903(3) 0.8227(5) 0.79081(17) 0.0421(11) Uani 1 1 d . . . . .
H21 H 0.235211 0.859650 0.805720 0.050 Uiso 1 1 calc R U . . .
C22 C 0.3654(3) 0.7753(5) 0.82207(16) 0.0393(11) Uani 1 1 d . . . . .
H22 H 0.360857 0.779037 0.858299 0.047 Uiso 1 1 calc R U . . .
C23 C 0.4462(3) 0.7231(5) 0.80009(16) 0.0381(11) Uani 1 1 d . . . . .
H23 H 0.496592 0.692982 0.821611 0.046 Uiso 1 1 calc R U . . .
C24 C 0.4548(3) 0.7139(5) 0.74557(15) 0.0304(10) Uani 1 1 d . . . . .
C25 C 0.7999(3) 0.6709(5) 0.72374(15) 0.0289(10) Uani 1 1 d . . . . .
C26 C 0.8441(3) 0.6258(5) 0.77057(15) 0.0322(10) Uani 1 1 d . . . . .
C27 C 0.9372(3) 0.6321(5) 0.77795(16) 0.0339(10) Uani 1 1 d . . . . .
C28 C 0.9930(3) 0.6933(5) 0.73848(18) 0.0365(10) Uani 1 1 d . . . . .
C29 C 0.9524(3) 0.7478(5) 0.69212(16) 0.0353(10) Uani 1 1 d . . . . .
C30 C 0.8588(3) 0.7341(5) 0.68474(15) 0.0331(10) Uani 1 1 d . . . . .
C31 C 0.7711(3) 0.3110(5) 0.53080(15) 0.0304(10) Uani 1 1 d . . . . .
C32 C 0.8449(3) 0.2508(5) 0.56114(15) 0.0334(10) Uani 1 1 d . . . . .
C33 C 0.9330(3) 0.2364(5) 0.54252(16) 0.0329(10) Uani 1 1 d . . . . .
C34 C 0.9493(3) 0.2853(5) 0.49222(17) 0.0355(10) Uani 1 1 d . . . . .
C35 C 0.8796(3) 0.3501(5) 0.46132(15) 0.0340(10) Uani 1 1 d . . . . .
C36 C 0.7923(3) 0.3596(5) 0.48041(15) 0.0341(10) Uani 1 1 d . . . . .
B1 B 0.4895(3) 0.5086(6) 0.63423(18) 0.0342(12) Uani 1 1 d . . . . .

loop_
_atom_site_aniso_label
_atom_site_aniso_U_11
_atom_site_aniso_U_22
_atom_site_aniso_U_33
_atom_site_aniso_U_23
_atom_site_aniso_U_13
_atom_site_aniso_U_12
F37 0.0434(15) 0.0315(13) 0.0370(13) -0.0017(10) 0.0015(11) -0.0007(11)
F38 0.0432(15) 0.0438(14) 0.0473(15) -0.0064(11) -0.0066(12) 0.0041(11)
F39 0.0333(16) 0.0539(16) 0.0638(17) -0.0117(12) 0.0001(13) -0.0021(12)
F40 0.0440(16) 0.0466(15) 0.0505(16) -0.0099(12) 0.0144(13) -0.0083(12)
F41 0.0454(15) 0.0336(13) 0.0409(15) 0.0019(10) 0.0029(12) -0.0029(11)
F42 0.0452(16) 0.0454(15) 0.0372(14) 0.0034(11) 0.0052(12) 0.0025(11)
F43 0.0399(16) 0.0648(17) 0.0484(15) 0.0017(12) -0.0024(12) 0.0066(13)
F44 0.0393(17) 0.0539(16) 0.0543(16) 0.0023(12) 0.0113(13) 0.0019(12)
F45 0.0590(17) 0.0614(16) 0.0419(15) 0.0090(12) 0.0160(13) 0.0113(13)
F46 0.0496(16) 0.0471(14) 0.0373(14) 0.0012(11) 0.0011(12) 0.0093(12)
F47 0.0368(14) 0.0381(13) 0.0451(14) -0.0070(11) 0.0081(11) -0.0075(11)
F48 0.0441(15) 0.0380(13) 0.0374(13) 0.0004(11) -0.0020(11) 0.0069(11)
N2 0.030(2) 0.0230(17) 0.035(2) -0.0004(15) 0.0063(16) 0.0024(15)
N4 0.041(2) 0.0239(18) 0.033(2) 0.0007(15) 0.0064(18) -0.0006(16)
N6 0.036(2) 0.0276(19) 0.038(2) -0.0027(16) -0.0009(17) -0.0012(16)
C3 0.035(3) 0.020(2) 0.038(3) 0.0027(19) 0.003(2) -0.0017(19)
C5 0.037(3) 0.027(2) 0.029(2) 0.0015(19) -0.001(2) -0.001(2)
C7 0.034(3) 0.021(2) 0.032(2) 0.0042(18) 0.004(2) 0.0010(19)
C8 0.033(3) 0.022(2) 0.033(2) -0.0016(17) -0.001(2) 0.0016(19)
C9 0.035(3) 0.017(2) 0.032(2) 0.0011(17) -0.003(2) 0.0025(18)
C10 0.041(3) 0.021(2) 0.036(3) 0.0014(18) 0.001(2) 0.003(2)
C11 0.036(3) 0.023(2) 0.038(3) 0.0013(18) -0.005(2) -0.0002(19)
C12 0.037(3) 0.021(2) 0.038(3) 0.0020(18) 0.000(2) 0.0044(19)
C13 0.029(3) 0.026(2) 0.039(3) 0.0000(18) 0.004(2) 0.0017(19)
C14 0.045(3) 0.029(2) 0.040(3) 0.0005(19) -0.004(2) 0.000(2)
C15 0.056(3) 0.023(2) 0.051(3) -0.002(2) -0.012(3) 0.003(2)
C16 0.032(3) 0.032(3) 0.062(3) -0.008(2) -0.005(3) 0.001(2)
C17 0.044(3) 0.035(2) 0.046(3) -0.007(2) 0.004(2) -0.001(2)
C18 0.035(3) 0.032(2) 0.043(3) -0.006(2) -0.005(2) -0.003(2)
C19 0.031(3) 0.028(2) 0.043(3) -0.0017(19) 0.006(2) -0.004(2)
C20 0.029(3) 0.046(3) 0.050(3) -0.004(2) -0.002(2) -0.002(2)
C21 0.033(3) 0.041(3) 0.053(3) -0.011(2) 0.013(2) 0.001(2)
C22 0.040(3) 0.034(2) 0.044(3) -0.007(2) 0.014(2) -0.005(2)
C23 0.035(3) 0.033(3) 0.046(3) 0.002(2) 0.001(2) -0.002(2)
C24 0.035(3) 0.020(2) 0.036(3) -0.0026(17) 0.001(2) -0.0016(19)
C25 0.035(3) 0.020(2) 0.032(2) -0.0078(18) 0.000(2) 0.0033(19)
C26 0.039(3) 0.026(2) 0.032(3) -0.0043(18) 0.006(2) -0.003(2)
C27 0.035(3) 0.030(2) 0.037(3) -0.0056(19) -0.008(2) 0.008(2)
C28 0.022(3) 0.032(2) 0.055(3) -0.014(2) 0.003(2) 0.000(2)
C29 0.035(3) 0.036(3) 0.035(3) -0.0072(19) 0.006(2) -0.008(2)
C30 0.039(3) 0.029(2) 0.032(3) -0.0079(19) -0.006(2) 0.005(2)
C31 0.035(3) 0.024(2) 0.032(3) -0.0037(18) 0.005(2) -0.001(2)
C32 0.045(3) 0.026(2) 0.029(3) 0.0005(18) 0.000(2) 0.000(2)
C33 0.029(3) 0.030(2) 0.040(3) -0.0041(19) -0.004(2) 0.005(2)
C34 0.031(3) 0.029(2) 0.046(3) -0.006(2) 0.011(2) 0.002(2)
C35 0.039(3) 0.037(2) 0.027(2) -0.0007(19) 0.007(2) 0.007(2)
C36 0.035(3) 0.031(2) 0.037(3) -0.0046(19) -0.007(2) 0.008(2)
B1 0.025(3) 0.040(3) 0.038(3) 0.001(2) 0.004(2) -0.004(2)

loop_
_atom_type_symbol
_atom_type_description
_atom_type_scat_dispersion_real
_atom_type_scat_dispersion_imag
_atom_type_scat_source
C C 0.0033 0.0016 'International Tables Vol C Tables 4.2.6.8 and 6.1.1.4'
H H 0.0000 0.0000 'International Tables Vol C Tables 4.2.6.8 and 6.1.1.4'
B B 0.0013 0.0007 'International Tables Vol C Tables 4.2.6.8 and 6.1.1.4'
F F 0.0171 0.0103 'International Tables Vol C Tables 4.2.6.8 and 6.1.1.4'
N N 0.0061 0.0033 'International Tables Vol C Tables 4.2.6.8 and 6.1.1.4'

loop_
_geom_angle_atom_site_label_1
_geom_angle_atom_site_label_2
_geom_angle_atom_site_label_3
_geom_angle
_geom_angle_site_symmetry_1
_geom_angle_site_symmetry_3
_geom_angle_publ_flag
C3 N2 B1 122.2(3) . . ?
C7 N2 C3 107.2(3) . . ?
C7 N2 B1 130.5(3) . . ?
C5 N4 C3 118.8(3) . . ?
C5 N6 B1 121.6(3) . . ?
C12 N6 C5 107.1(3) . . ?
C12 N6 B1 128.2(3) . . ?
N2 C3 C9 109.2(3) . . ?
N4 C3 N2 124.5(3) . . ?
N4 C3 C9 126.0(4) . . ?
N4 C5 N6 124.7(4) . . ?
N4 C5 C10 126.4(4) . . ?
N6 C5 C10 108.9(3) . . ?
N2 C7 C8 108.4(3) . . ?
N2 C7 C24 125.5(3) . . ?
C8 C7 C24 126.0(3) . . ?
C7 C8 H8 125.3 . . ?
C9 C8 C7 109.3(3) . . ?
C9 C8 H8 125.3 . . ?
C3 C9 C25 125.6(4) . . ?
C8 C9 C3 105.7(3) . . ?
C8 C9 C25 128.7(3) . . ?
C5 C10 C31 126.1(4) . . ?
C11 C10 C5 105.5(4) . . ?
C11 C10 C31 128.4(4) . . ?
C10 C11 H11 125.3 . . ?
C10 C11 C12 109.4(4) . . ?
C12 C11 H11 125.3 . . ?
N6 C12 C11 109.1(3) . . ?
N6 C12 C13 124.8(4) . . ?
C11 C12 C13 126.1(4) . . ?
C14 C13 C12 118.6(4) . . ?
C14 C13 C18 118.3(4) . . ?
C18 C13 C12 123.0(4) . . ?
C13 C14 H14 119.6 . . ?
C13 C14 C15 120.8(4) . . ?
C15 C14 H14 119.6 . . ?
C14 C15 H15 120.2 . . ?
C16 C15 C14 119.5(4) . . ?
C16 C15 H15 120.2 . . ?
C15 C16 H16 120.0 . . ?
C17 C16 C15 120.0(4) . . ?
C17 C16 H16 120.0 . . ?
C16 C17 H17 119.8 . . ?
C18 C17 C16 120.4(4) . . ?
C18 C17 H17 119.8 . . ?
C13 C18 H18 119.6 . . ?
C17 C18 C13 120.8(4) . . ?
C17 C18 H18 119.6 . . ?
C20 C19 H19 119.9 . . ?
C20 C19 C24 120.2(4) . . ?
C24 C19 H19 119.9 . . ?
C19 C20 H20 119.4 . . ?
C19 C20 C21 121.3(4) . . ?
C21 C20 H20 119.4 . . ?
C20 C21 H21 120.4 . . ?
C20 C21 C22 119.2(4) . . ?
C22 C21 H21 120.4 . . ?
C21 C22 H22 119.9 . . ?
C23 C22 C21 120.2(4) . . ?
C23 C22 H22 119.9 . . ?
C22 C23 H23 119.4 . . ?
C22 C23 C24 121.2(4) . . ?
C24 C23 H23 119.4 . . ?
C19 C24 C7 124.0(4) . . ?
C19 C24 C23 117.9(4) . . ?
C23 C24 C7 117.9(4) . . ?
C26 C25 C9 122.1(4) . . ?
C26 C25 C30 114.5(4) . . ?
C30 C25 C9 123.4(3) . . ?
F37 C26 C25 118.8(4) . . ?
F37 C26 C27 117.7(4) . . ?
C27 C26 C25 123.4(4) . . ?
F38 C27 C26 119.8(4) . . ?
F38 C27 C28 119.9(4) . . ?
C26 C27 C28 120.3(4) . . ?
F39 C28 C27 121.1(4) . . ?
F39 C28 C29 120.3(4) . . ?
C29 C28 C27 118.6(4) . . ?
F40 C29 C28 119.8(4) . . ?
F40 C29 C30 120.0(4) . . ?
C30 C29 C28 120.2(4) . . ?
F41 C30 C25 119.8(4) . . ?
F41 C30 C29 117.3(4) . . ?
C29 C30 C25 122.8(4) . . ?
C32 C31 C10 124.1(4) . . ?
C36 C31 C10 121.0(4) . . ?
C36 C31 C32 114.9(4) . . ?
F42 C32 C31 119.9(4) . . ?
F42 C32 C33 117.1(4) . . ?
C33 C32 C31 122.9(4) . . ?
F43 C33 C32 120.3(4) . . ?
F43 C33 C34 120.3(4) . . ?
C34 C33 C32 119.3(4) . . ?
F44 C34 C33 119.7(4) . . ?
C35 C34 F44 120.3(4) . . ?
C35 C34 C33 120.0(4) . . ?
F45 C35 C36 119.9(4) . . ?
C34 C35 F45 120.5(4) . . ?
C34 C35 C36 119.6(4) . . ?
F46 C36 C31 119.3(4) . . ?
F46 C36 C35 117.4(4) . . ?
C35 C36 C31 123.3(4) . . ?
F47 B1 F48 111.6(3) . . ?
F47 B1 N2 108.8(3) . . ?
F47 B1 N6 113.6(3) . . ?
F48 B1 N2 109.6(3) . . ?
F48 B1 N6 108.2(3) . . ?
N6 B1 N2 104.8(3) . . ?

loop_
_geom_bond_atom_site_label_1
_geom_bond_atom_site_label_2
_geom_bond_distance
_geom_bond_site_symmetry_2
_geom_bond_publ_flag
F37 C26 1.350(4) . ?
F38 C27 1.350(4) . ?
F39 C28 1.331(4) . ?
F40 C29 1.344(4) . ?
F41 C30 1.350(4) . ?
F42 C32 1.350(4) . ?
F43 C33 1.344(4) . ?
F44 C34 1.355(4) . ?
F45 C35 1.353(4) . ?
F46 C36 1.358(4) . ?
F47 B1 1.371(5) . ?
F48 B1 1.386(5) . ?
N2 C3 1.384(4) . ?
N2 C7 1.378(4) . ?
N2 B1 1.576(5) . ?
N4 C3 1.332(4) . ?
N4 C5 1.323(4) . ?
N6 C5 1.391(4) . ?
N6 C12 1.375(4) . ?
N6 B1 1.558(5) . ?
C3 C9 1.429(5) . ?
C5 C10 1.440(5) . ?
C7 C8 1.404(5) . ?
C7 C24 1.467(5) . ?
C8 H8 0.9300 . ?
C8 C9 1.368(5) . ?
C9 C25 1.461(5) . ?
C10 C11 1.374(5) . ?
C10 C31 1.472(5) . ?
C11 H11 0.9300 . ?
C11 C12 1.398(5) . ?
C12 C13 1.457(5) . ?
C13 C14 1.392(5) . ?
C13 C18 1.393(5) . ?
C14 H14 0.9300 . ?
C14 C15 1.392(5) . ?
C15 H15 0.9300 . ?
C15 C16 1.382(5) . ?
C16 H16 0.9300 . ?
C16 C17 1.378(5) . ?
C17 H17 0.9300 . ?
C17 C18 1.375(5) . ?
C18 H18 0.9300 . ?
C19 H19 0.9300 . ?
C19 C20 1.369(5) . ?
C19 C24 1.392(5) . ?
C20 H20 0.9300 . ?
C20 C21 1.378(5) . ?
C21 H21 0.9300 . ?
C21 C22 1.378(5) . ?
C22 H22 0.9300 . ?
C22 C23 1.362(5) . ?
C23 H23 0.9300 . ?
C23 C24 1.403(5) . ?
C25 C26 1.384(5) . ?
C25 C30 1.402(5) . ?
C26 C27 1.358(5) . ?
C27 C28 1.378(5) . ?
C28 C29 1.369(5) . ?
C29 C30 1.368(5) . ?
C31 C32 1.377(5) . ?
C31 C36 1.376(5) . ?
C32 C33 1.375(5) . ?
C33 C34 1.359(5) . ?
C34 C35 1.352(5) . ?
C35 C36 1.367(5) . ?

loop_
_geom_torsion_atom_site_label_1
_geom_torsion_atom_site_label_2
_geom_torsion_atom_site_label_3
_geom_torsion_atom_site_label_4
_geom_torsion
_geom_torsion_site_symmetry_1
_geom_torsion_site_symmetry_2
_geom_torsion_site_symmetry_3
_geom_torsion_site_symmetry_4
_geom_torsion_publ_flag
F37 C26 C27 F38 2.3(5) . . . . ?
F37 C26 C27 C28 -179.9(3) . . . . ?
F38 C27 C28 F39 -2.4(5) . . . . ?
F38 C27 C28 C29 178.1(3) . . . . ?
F39 C28 C29 F40 -1.6(5) . . . . ?
F39 C28 C29 C30 177.8(3) . . . . ?
F40 C29 C30 F41 -1.4(5) . . . . ?
F40 C29 C30 C25 -178.5(3) . . . . ?
F42 C32 C33 F43 -0.2(5) . . . . ?
F42 C32 C33 C34 177.4(3) . . . . ?
F43 C33 C34 F44 -2.5(5) . . . . ?
F43 C33 C34 C35 178.7(3) . . . . ?
F44 C34 C35 F45 -1.8(5) . . . . ?
F44 C34 C35 C36 178.8(3) . . . . ?
F45 C35 C36 F46 2.1(5) . . . . ?
F45 C35 C36 C31 -177.4(3) . . . . ?
N2 C3 C9 C8 2.9(4) . . . . ?
N2 C3 C9 C25 -177.9(3) . . . . ?
N2 C7 C8 C9 3.6(4) . . . . ?
N2 C7 C24 C19 -28.3(5) . . . . ?
N2 C7 C24 C23 155.2(3) . . . . ?
N4 C3 C9 C8 -171.7(3) . . . . ?
N4 C3 C9 C25 7.5(6) . . . . ?
N4 C5 C10 C11 -176.6(3) . . . . ?
N4 C5 C10 C31 0.6(6) . . . . ?
N6 C5 C10 C11 1.1(4) . . . . ?
N6 C5 C10 C31 178.3(3) . . . . ?
N6 C12 C13 C14 140.6(4) . . . . ?
N6 C12 C13 C18 -43.6(5) . . . . ?
C3 N2 C7 C8 -1.7(4) . . . . ?
C3 N2 C7 C24 175.3(3) . . . . ?
C3 N2 B1 F47 137.0(3) . . . . ?
C3 N2 B1 F48 -100.8(4) . . . . ?
C3 N2 B1 N6 15.2(5) . . . . ?
C3 N4 C5 N6 -2.3(5) . . . . ?
C3 N4 C5 C10 175.0(3) . . . . ?
C3 C9 C25 C26 -136.0(4) . . . . ?
C3 C9 C25 C30 43.4(5) . . . . ?
C5 N4 C3 N2 -4.2(5) . . . . ?
C5 N4 C3 C9 169.5(3) . . . . ?
C5 N6 C12 C11 -1.9(4) . . . . ?
C5 N6 C12 C13 176.9(3) . . . . ?
C5 N6 B1 F47 -139.6(3) . . . . ?
C5 N6 B1 F48 95.9(4) . . . . ?
C5 N6 B1 N2 -21.0(4) . . . . ?
C5 C10 C11 C12 -2.3(4) . . . . ?
C5 C10 C31 C32 52.1(5) . . . . ?
C5 C10 C31 C36 -130.9(4) . . . . ?
C7 N2 C3 N4 173.9(3) . . . . ?
C7 N2 C3 C9 -0.7(4) . . . . ?
C7 N2 B1 F47 -40.4(5) . . . . ?
C7 N2 B1 F48 81.9(5) . . . . ?
C7 N2 B1 N6 -162.2(3) . . . . ?
C7 C8 C9 C3 -3.9(4) . . . . ?
C7 C8 C9 C25 177.0(3) . . . . ?
C8 C7 C24 C19 148.2(4) . . . . ?
C8 C7 C24 C23 -28.3(5) . . . . ?
C8 C9 C25 C26 43.1(5) . . . . ?
C8 C9 C25 C30 -137.6(4) . . . . ?
C9 C25 C26 F37 -1.2(5) . . . . ?
C9 C25 C26 C27 176.1(3) . . . . ?
C9 C25 C30 F41 4.4(5) . . . . ?
C9 C25 C30 C29 -178.6(3) . . . . ?
C10 C11 C12 N6 2.7(4) . . . . ?
C10 C11 C12 C13 -176.1(3) . . . . ?
C10 C31 C32 F42 -0.6(5) . . . . ?
C10 C31 C32 C33 175.9(3) . . . . ?
C10 C31 C36 F46 3.0(5) . . . . ?
C10 C31 C36 C35 -177.4(3) . . . . ?
C11 C10 C31 C32 -131.4(4) . . . . ?
C11 C10 C31 C36 45.7(5) . . . . ?
C11 C12 C13 C14 -40.7(5) . . . . ?
C11 C12 C13 C18 135.0(4) . . . . ?
C12 N6 C5 N4 178.3(3) . . . . ?
C12 N6 C5 C10 0.5(4) . . . . ?
C12 N6 B1 F47 63.2(5) . . . . ?
C12 N6 B1 F48 -61.2(5) . . . . ?
C12 N6 B1 N2 -178.1(3) . . . . ?
C12 C13 C14 C15 -179.3(3) . . . . ?
C12 C13 C18 C17 -179.8(3) . . . . ?
C13 C14 C15 C16 -1.6(6) . . . . ?
C14 C13 C18 C17 -4.1(5) . . . . ?
C14 C15 C16 C17 -2.3(6) . . . . ?
C15 C16 C17 C18 3.0(6) . . . . ?
C16 C17 C18 C13 0.3(6) . . . . ?
C18 C13 C14 C15 4.7(5) . . . . ?
C19 C20 C21 C22 -0.4(6) . . . . ?
C20 C19 C24 C7 -176.8(3) . . . . ?
C20 C19 C24 C23 -0.3(5) . . . . ?
C20 C21 C22 C23 0.7(6) . . . . ?
C21 C22 C23 C24 -0.8(6) . . . . ?
C22 C23 C24 C7 177.3(3) . . . . ?
C22 C23 C24 C19 0.6(5) . . . . ?
C24 C7 C8 C9 -173.4(3) . . . . ?
C24 C19 C20 C21 0.2(6) . . . . ?
C25 C26 C27 F38 -174.9(3) . . . . ?
C25 C26 C27 C28 2.9(6) . . . . ?
C26 C25 C30 F41 -176.2(3) . . . . ?
C26 C25 C30 C29 0.8(5) . . . . ?
C26 C27 C28 F39 179.8(3) . . . . ?
C26 C27 C28 C29 0.3(6) . . . . ?
C27 C28 C29 F40 177.9(3) . . . . ?
C27 C28 C29 C30 -2.7(6) . . . . ?
C28 C29 C30 F41 179.2(3) . . . . ?
C28 C29 C30 C25 2.1(6) . . . . ?
C30 C25 C26 F37 179.4(3) . . . . ?
C30 C25 C26 C27 -3.3(5) . . . . ?
C31 C10 C11 C12 -179.4(3) . . . . ?
C31 C32 C33 F43 -176.8(3) . . . . ?
C31 C32 C33 C34 0.8(5) . . . . ?
C32 C31 C36 F46 -179.7(3) . . . . ?
C32 C31 C36 C35 -0.1(5) . . . . ?
C32 C33 C34 F44 179.9(3) . . . . ?
C32 C33 C34 C35 1.1(6) . . . . ?
C33 C34 C35 F45 177.0(3) . . . . ?
C33 C34 C35 C36 -2.4(6) . . . . ?
C34 C35 C36 F46 -178.5(3) . . . . ?
C34 C35 C36 C31 1.9(6) . . . . ?
C36 C31 C32 F42 -177.8(3) . . . . ?
C36 C31 C32 C33 -1.2(5) . . . . ?
B1 N2 C3 N4 -4.0(5) . . . . ?
B1 N2 C3 C9 -178.6(3) . . . . ?
B1 N2 C7 C8 176.0(3) . . . . ?
B1 N2 C7 C24 -7.0(6) . . . . ?
B1 N6 C5 N4 16.9(5) . . . . ?
B1 N6 C5 C10 -160.9(3) . . . . ?
B1 N6 C12 C11 157.8(3) . . . . ?
B1 N6 C12 C13 -23.4(6) . . . . ?
